data_2311784
loop_
_publ_author_name
'Fulle, Kyle'
'Sanjeewa, Liurukara D.'
'McMillen, Colin D.'
'Kolis, Joseph W.'

_publ_section_title
;
 Crystal chemistry and the role of ionic radius in rare earth
 tetrasilicates:
 Ba<sub>2</sub>RE<sub>2</sub>Si<sub>4</sub>O<sub>12</sub>F<sub>2</sub> (RE
 = Er<sup>3+</sup>-Lu<sup>3+</sup>) and
 Ba<sub>2</sub>RE<sub>2</sub>Si<sub>4</sub>O<sub>13</sub> (RE =
 La<sup>3+</sup>-Ho<sup>3+</sup>).
;
_journal_issue 'Pt 5'
_journal_name_full 'Acta crystallographica Section B, Structural science, crystal engineering and materials'
_journal_page_first 907
_journal_page_last 915
_journal_paper_doi 10.1107/S2052520617009544
_journal_volume 73
_journal_year 2017
_chemical_formula_sum 'Ba2 Er2 F2 O12 Si4'
_chemical_formula_weight 951.56
_space_group_crystal_system triclinic
_space_group_IT_number 2
_space_group_name_Hall '-P 1'
_space_group_name_H-M_alt 'P -1'
_atom_sites_solution_primary direct
_atom_sites_solution_secondary difmap
_audit_creation_method SHELXL-2014/7
_cell_angle_alpha 108.138(18)
_cell_angle_beta 102.03(2)
_cell_angle_gamma 92.742(19)
_cell_formula_units_Z 1
_cell_length_a 5.476(4)
_cell_length_b 7.166(6)
_cell_length_c 8.958(8)
_cell_measurement_reflns_used 1898
_cell_measurement_temperature 298(2)
_cell_measurement_theta_max 26.7152
_cell_measurement_theta_min 2.4617
_cell_volume 324.3(5)
_computing_cell_refinement 'CrystalClear (Rigaku/MSC, 2008)'
_computing_data_collection 'CrystalClear (Rigaku/MSC, 2008)'
_computing_data_reduction 'CrystalClear (Rigaku/MSC, 2008)'
_computing_molecular_graphics 'DIAMOND (Bradenburg, 1999)'
_computing_publication_material 'SHELXL-2014/7 (Sheldrick, 2014)'
_computing_structure_refinement 'SHELXL-2014/7 (Sheldrick, 2014)'
_computing_structure_solution 'SHELXL-2014/7 (Sheldrick, 2014)'
_diffrn_ambient_temperature 298(2)
_diffrn_detector_area_resol_mean 14.6199
_diffrn_measured_fraction_theta_full 0.985
_diffrn_measured_fraction_theta_max 0.985
_diffrn_measurement_device_type 'Rigaku AFC8S'
_diffrn_measurement_method '\w scans'
_diffrn_radiation_type MoK\a
_diffrn_radiation_wavelength 0.71073
_diffrn_reflns_av_R_equivalents 0.0349
_diffrn_reflns_av_unetI/netI 0.0371
_diffrn_reflns_Laue_measured_fraction_full 0.985
_diffrn_reflns_Laue_measured_fraction_max 0.985
_diffrn_reflns_limit_h_max 6
_diffrn_reflns_limit_h_min -6
_diffrn_reflns_limit_k_max 8
_diffrn_reflns_limit_k_min -8
_diffrn_reflns_limit_l_max 10
_diffrn_reflns_limit_l_min -10
_diffrn_reflns_number 2675
_diffrn_reflns_point_group_measured_fraction_full 0.985
_diffrn_reflns_point_group_measured_fraction_max 0.985
_diffrn_reflns_theta_full 25.228
_diffrn_reflns_theta_max 25.228
_diffrn_reflns_theta_min 3.014
_diffrn_source 'fine-focus sealed tube'
_exptl_absorpt_coefficient_mu 19.254
_exptl_absorpt_correction_T_max 1.0000
_exptl_absorpt_correction_T_min 0.4687
_exptl_absorpt_correction_type multi-scan
_exptl_absorpt_process_details 'REQAB, CrystalClear'
_exptl_crystal_colour pink
_exptl_crystal_density_diffrn 4.873
_exptl_crystal_description block
_exptl_crystal_F_000 418
_exptl_crystal_size_max 0.150
_exptl_crystal_size_mid 0.135
_exptl_crystal_size_min 0.120
_refine_diff_density_max 2.354
_refine_diff_density_min -3.301
_refine_diff_density_rms 0.411
_refine_ls_extinction_coef 0.0104(12)
_refine_ls_extinction_expression Fc^*^=kFc[1+0.001xFc^2^\l^3^/sin(2\q)]^-1/4^
_refine_ls_extinction_method 'SHELXL-2014/7 (Sheldrick 2014'
_refine_ls_goodness_of_fit_ref 1.145
_refine_ls_hydrogen_treatment undef
_refine_ls_matrix_type full
_refine_ls_number_parameters 101
_refine_ls_number_reflns 1168
_refine_ls_number_restraints 0
_refine_ls_restrained_S_all 1.145
_refine_ls_R_factor_all 0.0362
_refine_ls_R_factor_gt 0.0352
_refine_ls_shift/su_max 0.000
_refine_ls_shift/su_mean 0.000
_refine_ls_structure_factor_coef Fsqd
_refine_ls_weighting_details 'w=1/[\s^2^(Fo^2^)+(0.0790P)^2^+31.2028P] where P=(Fo^2^+2Fc^2^)/3'
_refine_ls_weighting_scheme calc
_refine_ls_wR_factor_gt 0.0933
_refine_ls_wR_factor_ref 0.0944
_reflns_Friedel_coverage 0.000
_reflns_number_gt 1114
_reflns_number_total 1168
_reflns_threshold_expression 'I > 2\s(I)'
_cod_data_source_file rm5005sup1.cif
_cod_data_source_block Er
_cod_original_cell_volume 324.3(4)
_cod_database_code 2311784
_shelx_shelxl_version_number 2014/7
_shelx_space_group_comment
;
The symmetry employed for this shelxl refinement is uniquely defined
by the following loop, which should always be used as a source of
symmetry information in preference to the above space-group names.
They are only intended as comments.
;
_shelx_estimated_absorpt_t_min 0.160
_shelx_estimated_absorpt_t_max 0.206

loop_
_space_group_symop_operation_xyz
'x, y, z'
'-x, -y, -z'

loop_
_atom_site_label
_atom_site_type_symbol
_atom_site_fract_x
_atom_site_fract_y
_atom_site_fract_z
_atom_site_U_iso_or_equiv
_atom_site_adp_type
_atom_site_occupancy
_atom_site_site_symmetry_order
_atom_site_calc_flag
Ba1 Ba 0.76057(10) 0.25712(8) 0.04472(6) 0.0144(2) Uani 1 1 d
Er1 Er 0.16296(7) 0.14956(6) 0.70128(4) 0.0115(2) Uani 1 1 d
Si1 Si 0.3837(5) 0.1771(4) 0.3689(3) 0.0111(5) Uani 1 1 d
Si2 Si 0.6772(4) 0.4417(4) 0.7105(3) 0.0103(5) Uani 1 1 d
O1 O 0.6111(12) 0.3101(10) 0.5199(7) 0.0155(14) Uani 1 1 d
O2 O 0.1672(12) 0.0900(10) 0.4380(8) 0.0162(14) Uani 1 1 d
O3 O 0.2546(12) 0.3274(9) 0.2769(8) 0.0143(13) Uani 1 1 d
O4 O 0.5019(12) 0.0134(9) 0.2479(8) 0.0155(13) Uani 1 1 d
O5 O 0.4479(12) 0.4178(10) 0.7926(8) 0.0155(14) Uani 1 1 d
O6 O 0.9269(12) 0.3812(9) 0.8052(8) 0.0143(14) Uani 1 1 d
F1 F 0.1524(13) 0.0975(9) 0.9272(7) 0.0263(14) Uani 1 1 d

loop_
_atom_site_aniso_label
_atom_site_aniso_U_11
_atom_site_aniso_U_22
_atom_site_aniso_U_33
_atom_site_aniso_U_23
_atom_site_aniso_U_13
_atom_site_aniso_U_12
Ba1 0.0151(4) 0.0125(4) 0.0135(4) 0.0024(2) 0.0017(2) 0.0016(2)
Er1 0.0111(3) 0.0112(3) 0.0107(3) 0.0026(2) 0.00130(18) 0.00044(18)
Si1 0.0118(12) 0.0109(12) 0.0096(12) 0.0024(9) 0.0022(9) -0.0001(9)
Si2 0.0091(11) 0.0108(12) 0.0107(12) 0.0037(9) 0.0015(9) 0.0004(9)
O1 0.015(3) 0.020(3) 0.007(3) -0.001(3) 0.001(2) -0.001(3)
O2 0.018(3) 0.013(3) 0.017(3) 0.003(3) 0.005(3) -0.001(3)
O3 0.021(3) 0.008(3) 0.011(3) 0.005(3) -0.002(3) 0.000(2)
O4 0.015(3) 0.012(3) 0.013(3) 0.000(3) -0.002(2) 0.003(3)
O5 0.015(3) 0.015(3) 0.021(4) 0.007(3) 0.012(3) 0.002(3)
O6 0.014(3) 0.010(3) 0.013(3) -0.002(3) -0.001(2) 0.001(2)
F1 0.041(4) 0.027(3) 0.022(3) 0.016(3) 0.016(3) 0.015(3)

loop_
_atom_type_symbol
_atom_type_description
_atom_type_scat_dispersion_real
_atom_type_scat_dispersion_imag
_atom_type_scat_source
O O 0.0106 0.0060 'International Tables Vol C Tables 4.2.6.8 and 6.1.1.4'
F F 0.0171 0.0103 'International Tables Vol C Tables 4.2.6.8 and 6.1.1.4'
Si Si 0.0817 0.0704 'International Tables Vol C Tables 4.2.6.8 and 6.1.1.4'
Ba Ba -0.3244 2.2819 'International Tables Vol C Tables 4.2.6.8 and 6.1.1.4'
Er Er -0.2586 4.9576 'International Tables Vol C Tables 4.2.6.8 and 6.1.1.4'

loop_
_geom_angle_atom_site_label_1
_geom_angle_atom_site_label_2
_geom_angle_atom_site_label_3
_geom_angle
_geom_angle_site_symmetry_1
_geom_angle_site_symmetry_3
F1 Ba1 F1 64.1(2) 2_656 1_654
F1 Ba1 O5 136.53(19) 2_656 2_666
F1 Ba1 O5 150.25(19) 1_654 2_666
F1 Ba1 O4 75.5(2) 2_656 2_655
F1 Ba1 O4 80.1(2) 1_654 2_655
O5 Ba1 O4 121.8(2) 2_666 2_655
F1 Ba1 O6 128.0(2) 2_656 2_766
F1 Ba1 O6 88.3(2) 1_654 2_766
O5 Ba1 O6 62.1(2) 2_666 2_766
O4 Ba1 O6 145.3(2) 2_655 2_766
F1 Ba1 O6 120.37(19) 2_656 1_554
F1 Ba1 O6 60.46(18) 1_654 1_554
O5 Ba1 O6 103.02(19) 2_666 1_554
O4 Ba1 O6 75.2(2) 2_655 1_554
O6 Ba1 O6 70.6(2) 2_766 1_554
F1 Ba1 O3 74.63(19) 2_656 1_655
F1 Ba1 O3 62.7(2) 1_654 1_655
O5 Ba1 O3 98.55(19) 2_666 1_655
O4 Ba1 O3 139.69(18) 2_655 1_655
O6 Ba1 O3 53.38(18) 2_766 1_655
O6 Ba1 O3 97.57(19) 1_554 1_655
F1 Ba1 O5 137.36(18) 2_656 1_554
F1 Ba1 O5 108.08(18) 1_654 1_554
O5 Ba1 O5 71.7(2) 2_666 1_554
O4 Ba1 O5 61.93(19) 2_655 1_554
O6 Ba1 O5 91.58(19) 2_766 1_554
O6 Ba1 O5 52.35(18) 1_554 1_554
O3 Ba1 O5 142.21(18) 1_655 1_554
F1 Ba1 F1 88.63(18) 2_656 1_554
F1 Ba1 F1 130.0(2) 1_654 1_554
O5 Ba1 F1 77.69(18) 2_666 1_554
O4 Ba1 F1 51.79(18) 2_655 1_554
O6 Ba1 F1 138.27(18) 2_766 1_554
O6 Ba1 F1 110.87(16) 1_554 1_554
O3 Ba1 F1 151.48(16) 1_655 1_554
O5 Ba1 F1 63.98(16) 1_554 1_554
F1 Ba1 Si2 101.86(16) 2_656 2_766
F1 Ba1 Si2 72.17(15) 1_654 2_766
O5 Ba1 Si2 81.21(15) 2_666 2_766
O4 Ba1 Si2 149.88(15) 2_655 2_766
O6 Ba1 Si2 26.19(13) 2_766 2_766
O6 Ba1 Si2 80.96(14) 1_554 2_766
O3 Ba1 Si2 27.44(13) 1_655 2_766
O5 Ba1 Si2 115.82(14) 1_554 2_766
F1 Ba1 Si2 157.65(11) 1_554 2_766
F1 Ba1 Si2 132.96(13) 2_656 1_554
F1 Ba1 Si2 83.53(13) 1_654 1_554
O5 Ba1 Si2 87.93(16) 2_666 1_554
O4 Ba1 Si2 65.58(16) 2_655 1_554
O6 Ba1 Si2 80.72(15) 2_766 1_554
O6 Ba1 Si2 25.80(13) 1_554 1_554
O3 Ba1 Si2 120.91(14) 1_655 1_554
O5 Ba1 Si2 26.56(12) 1_554 1_554
F1 Ba1 Si2 87.42(11) 1_554 1_554
Si2 Ba1 Si2 99.17(7) 2_766 1_554
F1 Ba1 Er1 104.84(15) 2_656 1_554
F1 Ba1 Er1 110.55(14) 1_654 1_554
O5 Ba1 Er1 86.67(15) 2_666 1_554
O4 Ba1 Er1 35.43(14) 2_655 1_554
O6 Ba1 Er1 126.52(14) 2_766 1_554
O6 Ba1 Er1 76.52(14) 1_554 1_554
O3 Ba1 Er1 172.93(13) 1_655 1_554
O5 Ba1 Er1 35.45(13) 1_554 1_554
F1 Ba1 Er1 34.40(10) 1_554 1_554
Si2 Ba1 Er1 151.26(5) 2_766 1_554
Si2 Ba1 Er1 54.20(5) 1_554 1_554
F1 Er1 O5 100.4(3) . .
F1 Er1 O6 78.9(2) . 1_455
O5 Er1 O6 80.0(2) . 1_455
F1 Er1 O4 74.7(2) . 2_656
O5 Er1 O4 84.6(2) . 2_656
O6 Er1 O4 146.5(2) 1_455 2_656
F1 Er1 O2 160.4(2) . .
O5 Er1 O2 94.5(2) . .
O6 Er1 O2 116.4(2) 1_455 .
O4 Er1 O2 94.4(2) 2_656 .
F1 Er1 O2 91.5(3) . 2_556
O5 Er1 O2 166.0(3) . 2_556
O6 Er1 O2 95.4(2) 1_455 2_556
O4 Er1 O2 105.6(2) 2_656 2_556
O2 Er1 O2 75.6(3) . 2_556
F1 Er1 Si2 115.72(19) . .
O5 Er1 Si2 23.28(17) . .
O6 Er1 Si2 100.23(18) 1_455 .
O4 Er1 Si2 73.64(19) 2_656 .
O2 Er1 Si2 75.24(17) . .
O2 Er1 Si2 150.64(18) 2_556 .
F1 Er1 Er1 127.69(19) . 2_556
O5 Er1 Er1 131.72(17) . 2_556
O6 Er1 Er1 109.85(16) 1_455 2_556
O4 Er1 Er1 102.66(16) 2_656 2_556
O2 Er1 Er1 37.90(17) . 2_556
O2 Er1 Er1 37.66(17) 2_556 2_556
Si2 Er1 Er1 113.09(6) . 2_556
F1 Er1 Ba1 58.91(19) . 1_556
O5 Er1 Ba1 53.31(18) . 1_556
O6 Er1 Ba1 102.81(16) 1_455 1_556
O4 Er1 Ba1 45.26(16) 2_656 1_556
O2 Er1 Ba1 123.90(17) . 1_556
O2 Er1 Ba1 140.57(17) 2_556 1_556
Si2 Er1 Ba1 58.91(6) . 1_556
Er1 Er1 Ba1 147.34(3) 2_556 1_556
F1 Er1 Ba1 39.01(17) . 1_456
O5 Er1 Ba1 102.47(17) . 1_456
O6 Er1 Ba1 42.97(18) 1_455 1_456
O4 Er1 Ba1 113.73(18) 2_656 1_456
O2 Er1 Ba1 148.13(17) . 1_456
O2 Er1 Ba1 82.30(17) 2_556 1_456
Si2 Er1 Ba1 125.57(5) . 1_456
Er1 Er1 Ba1 116.80(6) 2_556 1_456
Ba1 Er1 Ba1 87.62(7) 1_556 1_456
F1 Er1 Ba1 87.11(17) . 2_666
O5 Er1 Ba1 39.55(17) . 2_666
O6 Er1 Ba1 40.64(17) 1_455 2_666
O4 Er1 Ba1 116.85(16) 2_656 2_666
O2 Er1 Ba1 112.43(17) . 2_666
O2 Er1 Ba1 135.35(17) 2_556 2_666
Si2 Er1 Ba1 61.20(6) . 2_666
Er1 Er1 Ba1 133.79(2) 2_556 2_666
Ba1 Er1 Ba1 73.36(3) 1_556 2_666
Ba1 Er1 Ba1 69.05(3) 1_456 2_666
F1 Er1 Ba1 33.85(16) . 2_656
O5 Er1 Ba1 117.47(18) . 2_656
O6 Er1 Ba1 110.30(18) 1_455 2_656
O4 Er1 Ba1 52.35(18) 2_656 2_656
O2 Er1 Ba1 127.02(18) . 2_656
O2 Er1 Ba1 76.50(18) 2_556 2_656
Si2 Er1 Ba1 119.93(5) . 2_656
Er1 Er1 Ba1 103.40(6) 2_556 2_656
Ba1 Er1 Ba1 64.46(4) 1_556 2_656
Ba1 Er1 Ba1 67.48(4) 1_456 2_656
Ba1 Er1 Ba1 119.16(6) 2_666 2_656
O4 Si1 O2 114.8(4) . .
O4 Si1 O1 108.4(4) . .
O2 Si1 O1 109.5(4) . .
O4 Si1 O3 109.7(4) . .
O2 Si1 O3 107.0(4) . .
O1 Si1 O3 107.2(4) . .
O6 Si2 O5 109.9(4) . .
O6 Si2 O1 110.4(3) . .
O5 Si2 O1 111.6(4) . .
O6 Si2 O3 106.1(4) . 2_666
O5 Si2 O3 111.5(4) . 2_666
O1 Si2 O3 107.2(4) . 2_666
O6 Si2 Er1 110.1(3) . .
O5 Si2 Er1 33.3(2) . .
O1 Si2 Er1 81.4(2) . .
O3 Si2 Er1 136.9(3) 2_666 .
O6 Si2 Ba1 50.6(2) . 2_766
O5 Si2 Ba1 118.8(3) . 2_766
O1 Si2 Ba1 129.5(3) . 2_766
O3 Si2 Ba1 56.2(2) 2_666 2_766
Er1 Si2 Ba1 145.70(8) . 2_766
O6 Si2 Ba1 50.7(3) . 1_556
O5 Si2 Ba1 59.2(3) . 1_556
O1 Si2 Ba1 126.5(3) . 1_556
O3 Si2 Ba1 125.6(2) 2_666 1_556
Er1 Si2 Ba1 66.90(5) . 1_556
Ba1 Si2 Ba1 80.83(7) 2_766 1_556
Si2 O1 Si1 143.6(4) . .
Si1 O2 Er1 126.7(4) . .
Si1 O2 Er1 128.4(4) . 2_556
Er1 O2 Er1 104.4(3) . 2_556
Si2 O3 Si1 135.4(4) 2_666 .
Si2 O3 Ba1 96.4(3) 2_666 1_455
Si1 O3 Ba1 128.0(3) . 1_455
Si1 O4 Er1 130.2(4) . 2_656
Si1 O4 Ba1 125.7(3) . 2_655
Er1 O4 Ba1 99.3(2) 2_656 2_655
Si2 O5 Er1 123.4(4) . .
Si2 O5 Ba1 121.6(3) . 2_666
Er1 O5 Ba1 109.6(2) . 2_666
Si2 O5 Ba1 94.2(3) . 1_556
Er1 O5 Ba1 91.2(2) . 1_556
Ba1 O5 Ba1 108.3(2) 2_666 1_556
Si2 O6 Er1 127.3(3) . 1_655
Si2 O6 Ba1 103.3(3) . 2_766
Er1 O6 Ba1 108.0(2) 1_655 2_766
Si2 O6 Ba1 103.5(3) . 1_556
Er1 O6 Ba1 104.6(2) 1_655 1_556
Ba1 O6 Ba1 109.4(2) 2_766 1_556
Er1 F1 Ba1 119.3(2) . 2_656
Er1 F1 Ba1 110.8(2) . 1_456
Ba1 F1 Ba1 115.9(2) 2_656 1_456
Er1 F1 Ba1 86.7(2) . 1_556
Ba1 F1 Ba1 91.37(18) 2_656 1_556
Ba1 F1 Ba1 130.0(2) 1_456 1_556

loop_
_geom_bond_atom_site_label_1
_geom_bond_atom_site_label_2
_geom_bond_distance
_geom_bond_site_symmetry_2
Ba1 F1 2.685(6) 2_656
Ba1 F1 2.729(6) 1_654
Ba1 O5 2.773(7) 2_666
Ba1 O4 2.774(6) 2_655
Ba1 O6 2.811(7) 2_766
Ba1 O6 2.855(7) 1_554
Ba1 O3 2.961(7) 1_655
Ba1 O5 3.091(7) 1_554
Ba1 F1 3.306(7) 1_554
Ba1 Si2 3.542(3) 2_766
Ba1 Si2 3.588(3) 1_554
Ba1 Er1 3.854(2) 1_554
Er1 F1 2.181(6) .
Er1 O5 2.236(7) .
Er1 O6 2.244(6) 1_455
Er1 O4 2.264(7) 2_656
Er1 O2 2.268(7) .
Er1 O2 2.280(7) 2_556
Er1 Si2 3.398(3) .
Er1 Er1 3.595(3) 2_556
Er1 Ba1 3.854(2) 1_556
Er1 Ba1 4.053(3) 1_456
Er1 Ba1 4.103(3) 2_666
Er1 Ba1 4.206(3) 2_656
Si1 O4 1.594(7) .
Si1 O2 1.629(7) .
Si1 O1 1.634(6) .
Si1 O3 1.650(7) .
Si2 O6 1.606(7) .
Si2 O5 1.609(7) .
Si2 O1 1.626(6) .
Si2 O3 1.643(7) 2_666
Si2 Ba1 3.542(3) 2_766
Si2 Ba1 3.588(3) 1_556
O2 Er1 2.280(7) 2_556
O3 Si2 1.643(7) 2_666
O3 Ba1 2.961(7) 1_455
O4 Er1 2.264(7) 2_656
O4 Ba1 2.774(6) 2_655
O5 Ba1 2.773(7) 2_666
O5 Ba1 3.091(7) 1_556
O6 Er1 2.244(6) 1_655
O6 Ba1 2.811(7) 2_766
O6 Ba1 2.855(7) 1_556
F1 Ba1 2.685(6) 2_656
F1 Ba1 2.729(6) 1_456
F1 Ba1 3.306(7) 1_556
